data_7158136
loop_
_publ_author_name
'Wang, Lu'
'Huang, Yanbing'
'Zhang, Liping'
'Liu, Zhiwen'
'Liu, Wei'
'Xu, Huixin'
'Zhang, Qingbo'
'Zhang, Haibo'
'Yan, Yan'
'Liu, Zhiyong'
'Zhang, Tianyu'
'Zhang, Wenjun'
'Zhang, Changsheng'

_publ_section_title
;
 Structures and absolute configurations of phomalones from the
 coral-associated fungus Parengyodontium album sp. SCSIO 40430.
;
_journal_issue 27
_journal_name_full 'Organic &amp; biomolecular chemistry'
_journal_page_first 6030
_journal_page_last 6037
_journal_paper_doi 10.1039/d1ob00869b
_journal_volume 19
_journal_year 2021
_chemical_formula_moiety '4(C13 H16 O5), 6(H2 O)'
_chemical_formula_sum 'C52 H76 O26'
_chemical_formula_weight 1117.12
_space_group_crystal_system triclinic
_space_group_IT_number 2
_space_group_name_Hall '-P 1'
_space_group_name_H-M_alt 'P -1'
_atom_sites_solution_hydrogens mixed
_atom_sites_solution_primary dual
_audit_creation_date 2019-04-02
_audit_creation_method
;
Olex2 1.2
(compiled 2018.05.29 svn.r3508 for OlexSys, GUI svn.r5506)
;
_audit_update_record
;
2021-03-22 deposited with the CCDC.	2021-06-21 downloaded from the CCDC.
;
_cell_angle_alpha 70.999(5)
_cell_angle_beta 84.623(5)
_cell_angle_gamma 83.524(5)
_cell_formula_units_Z 1
_cell_length_a 10.3819(6)
_cell_length_b 12.0675(7)
_cell_length_c 12.3012(6)
_cell_measurement_reflns_used 15597
_cell_measurement_temperature 99.9(6)
_cell_measurement_theta_max 73.6900
_cell_measurement_theta_min 3.7560
_cell_volume 1445.20(14)
_computing_cell_refinement 'CrysAlisPro 1.171.39.33c (Rigaku OD, 2017)'
_computing_data_collection 'CrysAlisPro 1.171.39.33c (Rigaku OD, 2017)'
_computing_data_reduction 'CrysAlisPro 1.171.39.33c (Rigaku OD, 2017)'
_computing_molecular_graphics 'Olex2 (Dolomanov et al., 2009)'
_computing_publication_material 'Olex2 (Dolomanov et al., 2009)'
_computing_structure_refinement 'ShelXL (Sheldrick, 2015)'
_computing_structure_solution 'ShelXT (Sheldrick, 2015)'
_diffrn_ambient_environment N~2~
_diffrn_ambient_temperature 99.9(6)
_diffrn_detector 'CCD plate'
_diffrn_measured_fraction_theta_full 0.994
_diffrn_measured_fraction_theta_max 0.976
_diffrn_measurement_details
;
List of Runs (angles in degrees, time in seconds):

  # Type    Start    End  Width  t~exp~   \w     \q     \k     \f   Frames
#--------------------------------------------------------------------------
  1  \w    -25.00  27.00   0.50    1.50    --    0.00 -82.00 -30.00  104
  2  \w     16.00  44.00   0.50    1.50    --   36.00  68.00  51.05   56
  3  \w     82.00 120.00   0.50    1.50    --   36.00  68.00  51.05   76
  4  \w    -49.00  58.00   0.50    1.50    --   40.00 -43.00 140.16  214
  5  \w     14.00  70.00   0.50    1.50    --   40.00  72.00 -77.83  112
  6  \w     58.00  98.00   0.50    1.50    --   44.00  72.00 129.06   80
  7  \w     17.00  49.00   0.50    1.50    --   44.00  72.00 129.06   64
  8  \w     98.00 127.00   0.50    3.50    --   56.00  75.00 140.09   58
  9  \w     33.00  79.00   0.50    3.50    --   56.00  75.00 -54.14   92
 10  \w     33.00  58.00   0.50    3.50    --   56.00  75.00 140.09   50
 11  \w     32.00  78.00   0.50    3.50    --   60.00  75.00  38.59   92
 12  \w     78.00 105.00   0.50    3.50    --   64.00  74.00  -5.71   54
 13  \w     36.00  62.00   0.50    3.50    --   64.00  74.00  -5.71   52
 14  \w     36.00  62.00   0.50    3.50    --   64.00  75.00 160.93   52
 15  \w     41.00  66.00   0.50    3.50    --   68.00  75.00-145.27   50
 16  \w    118.00 156.00   0.50    3.50    --   68.00  75.00-175.51   76
 17  \w     40.00  66.00   0.50    3.50    --   68.00  75.00  71.69   52
 18  \w     41.00  76.00   0.50    3.50    --   68.00  75.00-175.51   70
 19  \w     45.00  72.00   0.50    3.50    --   72.00  75.00-136.55   54
 20  \w     46.00  74.00   0.50    3.50    --   72.00  69.00 -67.04   56
 21  \w     45.00  70.00   0.50    3.50    --   72.00  75.00 100.50   50
 22  \w     89.00 118.00   0.50    3.50    --   72.00  75.00-102.34   58
 23  \w     89.00 160.00   0.50    3.50    --   72.00  75.00 100.50  142
 24  \w     45.00  83.00   0.50    3.50    --   72.00  75.00-102.34   76
 25  \w     49.00  87.00   0.50    3.50    --   76.00  74.00   0.90   76
 26  \w     48.00  85.00   0.50    3.50    --   76.00  75.00 -57.50   74
 27  \w     62.00  90.00   0.50    3.50    --   84.00  61.00  65.09   56
 28  \w     59.00 118.00   0.50    3.50    --   84.00  66.00 126.50  118
 29  \w    142.00 167.00   0.50    3.50    --   84.00  66.00 126.50   50
 30  \w    134.00 172.00   0.50    3.50    --   84.00  74.00 119.41   76
 31  \w     57.00  84.00   0.50    3.50    --   84.00  74.00 119.41   54
 32  \w     57.00 173.00   0.50    3.50    --   84.00  72.00 -23.37  232
 33  \w     65.00 127.00   0.50    3.50    --   88.00  65.00-129.38  124
 34  \w     54.00 119.00   0.50    3.50    --   95.20 -61.00-120.00  130
 35  \w      6.00  44.00   0.50    3.50    --   95.20 -61.00-120.00   76
 36  \w     72.00 171.00   0.50    3.50    --   95.20  61.00  90.00  198
 37  \w     74.00 184.00   0.50    3.50    --   95.20  61.00  30.00  220
 38  \w     75.00 125.00   0.50    3.50    --   95.20 -82.00-180.00  100
 39  \w     94.00 124.00   0.50    3.50    --   95.20 -82.00 120.00   60
 40  \w     42.00  68.00   0.50    3.50    --   95.20 -82.00 120.00   52
 41  \w    116.00 178.00   0.50    3.50    --   95.20  61.00 -30.00  124
 42  \w     72.00 101.00   0.50    3.50    --   95.20  61.00 -30.00   58
 43  \w      7.00 125.00   0.50    3.50    --   95.20 -82.00  90.00  236
 44  \w    114.00 182.00   0.50    3.50    --   95.20  72.00 -71.24  136
 45  \w     68.00 109.00   0.50    3.50    --   95.20  72.00 -71.24   82
 46  \w    123.00 184.00   0.50    3.50    --   95.20  59.00 171.93  122
 47  \w     83.00 166.00   0.50    3.50    --   95.20  77.00   0.00  166
 48  \w     60.00 126.00   0.50    3.50    --   95.20 -82.00 -30.00  132
 49  \w     74.00 114.00   0.50    3.50    --   95.20  59.00 171.93   80
 50  \w    121.00 152.00   0.50    3.50    --   95.20  61.00-150.00   62
 51  \w     72.00 111.00   0.50    3.50    --   95.20  61.00-150.00   78
 52  \w    110.00 158.00   0.50    3.50    --   95.20  65.00  68.00   96
 53  \w     91.00 182.00   0.50    3.50    --   95.20  82.00 -90.00  182
 54  \w     73.00  98.00   0.50    3.50    --   95.20  65.00  68.00   50
 55  \w     72.00 184.00   0.50    3.50    --   95.20  61.00 150.00  224
 56  \w     71.00 157.00   0.50    3.50    --   95.20  68.00-100.36  172
 57  \w     94.00 121.00   0.50    3.50    --   95.20 -77.00  60.00   54
 58  \w     45.00 120.00   0.50    3.50    --   95.20 -82.00 -90.00  150
 59  \w     29.00  36.50   0.50    3.50    --   95.20 -77.00  60.00   15
;
_diffrn_measurement_device 'four-circle diffractometer'
_diffrn_measurement_device_type 'XtaLAB AFC12 (RINC): Kappa single'
_diffrn_measurement_method '\w scans'
_diffrn_orient_matrix_type 'CrysAlisPro convention (1999,Acta A55,543-557)'
_diffrn_orient_matrix_UB_11 -0.0890856000
_diffrn_orient_matrix_UB_12 0.1014406000
_diffrn_orient_matrix_UB_13 0.0242327000
_diffrn_orient_matrix_UB_21 -0.0860221000
_diffrn_orient_matrix_UB_22 0.0032289000
_diffrn_orient_matrix_UB_23 -0.0966421000
_diffrn_orient_matrix_UB_31 -0.0839604000
_diffrn_orient_matrix_UB_32 -0.0898310000
_diffrn_orient_matrix_UB_33 0.0876450000
_diffrn_radiation_monochromator mirror
_diffrn_radiation_probe x-ray
_diffrn_radiation_type CuK\a
_diffrn_radiation_wavelength 1.54184
_diffrn_reflns_av_unetI/netI 0.0158
_diffrn_reflns_Laue_measured_fraction_full 0.994
_diffrn_reflns_Laue_measured_fraction_max 0.976
_diffrn_reflns_limit_h_max 12
_diffrn_reflns_limit_h_min -12
_diffrn_reflns_limit_k_max 15
_diffrn_reflns_limit_k_min -15
_diffrn_reflns_limit_l_max 15
_diffrn_reflns_limit_l_min -15
_diffrn_reflns_number 10544
_diffrn_reflns_point_group_measured_fraction_full 0.994
_diffrn_reflns_point_group_measured_fraction_max 0.976
_diffrn_reflns_theta_full 67.684
_diffrn_reflns_theta_max 74.499
_diffrn_reflns_theta_min 4.495
_diffrn_source 'Rotating-anode X-ray tube'
_diffrn_source_type 'Rigaku (Cu) X-ray Source'
_exptl_absorpt_coefficient_mu 0.874
_exptl_absorpt_correction_T_max 1.00000
_exptl_absorpt_correction_T_min 0.84587
_exptl_absorpt_correction_type multi-scan
_exptl_absorpt_process_details
;
CrysAlisPro 1.171.39.33c (Rigaku Oxford Diffraction, 2017)
Empirical absorption correction using spherical harmonics,
 implemented in SCALE3 ABSPACK scaling algorithm.
;
_exptl_crystal_colour 'clear yellowish colourless'
_exptl_crystal_colour_lustre clear
_exptl_crystal_colour_modifier yellowish
_exptl_crystal_colour_primary colourless
_exptl_crystal_density_diffrn 1.284
_exptl_crystal_description cube
_exptl_crystal_F_000 596
_exptl_crystal_size_max 0.02
_exptl_crystal_size_mid 0.02
_exptl_crystal_size_min 0.02
_refine_diff_density_max 0.393
_refine_diff_density_min -0.566
_refine_diff_density_rms 0.112
_refine_ls_extinction_method none
_refine_ls_goodness_of_fit_ref 1.073
_refine_ls_hydrogen_treatment constr
_refine_ls_matrix_type full
_refine_ls_number_parameters 372
_refine_ls_number_reflns 10544
_refine_ls_number_restraints 0
_refine_ls_restrained_S_all 1.073
_refine_ls_R_factor_all 0.0695
_refine_ls_R_factor_gt 0.0633
_refine_ls_shift/su_max 0.001
_refine_ls_shift/su_mean 0.000
_refine_ls_structure_factor_coef Fsqd
_refine_ls_weighting_details 'w=1/[\s^2^(Fo^2^)+(0.1517P)^2^+0.4196P] where P=(Fo^2^+2Fc^2^)/3'
_refine_ls_weighting_scheme calc
_refine_ls_wR_factor_gt 0.2135
_refine_ls_wR_factor_ref 0.2200
_reflns_Friedel_coverage 0.000
_reflns_number_gt 9071
_reflns_number_total 10544
_reflns_threshold_expression 'I > 2\s(I)'
_twin_special_details
;
Component 2 rotated by 179.9968\% 
 around [-0.00 0.71 -0.71] (reciprocal) or [-0.02 0.72 -0.69] (direct)
;
_cod_data_source_file d1ob00869b2.cif
_cod_data_source_block zhangwenjun_sh31-11_collect2_twin1_hklf4
_cod_depositor_comments 'Adding full bibliography for 7158134--7158138.cif.'
_cod_database_code 7158136
_shelx_shelxl_version_number 2014/7
_chemical_oxdiff_formula 'C50 H72 N2 O26 '
_shelx_space_group_comment
;
The symmetry employed for this shelxl refinement is uniquely defined
by the following loop, which should always be used as a source of
symmetry information in preference to the above space-group names.
They are only intended as comments.
;
_olex2_refinement_description
;
1. Twinned data refinement
 Scales: 0.4347(16)
 0.5653(16)
2. Fixed Uiso
 At 1.2 times of:
  All C(H) groups, All C(H,H) groups
 At 1.5 times of:
  All C(H,H,H) groups, All O(H) groups, All O(H,H) groups
3.a Free rotating group:
 O004(H00Q,H00R), O00C(H00S,H00U), O00D(H00V,H00W)
3.b Secondary CH2 refined with riding coordinates:
 C00N(H00A,H00C), C00V(H00M,H00N), C00W(H00O,H00P), C00Y(H00G,H00H)
3.c Aromatic/amide H refined with riding coordinates:
 C00T(H00T), C00X(H00X)
3.d Idealised Me refined as rotating group:
 C00U(H00D,H00E,H00F), C00Z(H00I,H00J,H00K), C010(H01D,H01E,H01F), C011(H01G,
 H01H,H01I), C012(H01A,H01B,H01C), C013(H01J,H01K,H01L)
3.e Idealised tetrahedral OH refined as rotating group:
 O007(H007), O008(H008), O00A(H00L), O00B(H00B)
;
_olex2_submission_special_instructions 'No special instructions were received'
_oxdiff_exptl_absorpt_empirical_details
;
Empirical correction (ABSPACK) includes:
- Absorption correction using spherical harmonics
- Frame scaling
;
_oxdiff_exptl_absorpt_empirical_full_max 1.463
_oxdiff_exptl_absorpt_empirical_full_min 0.701
_oxdiff_twin_integration_method simultaneous
_oxdiff_twin_items 2

loop_
_space_group_symop_operation_xyz
'x, y, z'
'-x, -y, -z'

loop_
_atom_site_label
_atom_site_type_symbol
_atom_site_fract_x
_atom_site_fract_y
_atom_site_fract_z
_atom_site_U_iso_or_equiv
_atom_site_adp_type
_atom_site_occupancy
_atom_site_site_symmetry_order
_atom_site_calc_flag
_atom_site_refinement_flags_posn
_atom_site_refinement_flags_adp
_atom_site_refinement_flags_occupancy
_atom_site_disorder_assembly
_atom_site_disorder_group
O001 O -0.24842(15) 0.02492(15) 0.54325(14) 0.0251(4) Uani 1 1 d . . . . .
O002 O 0.67049(16) 0.19809(15) 0.99735(15) 0.0278(4) Uani 1 1 d . . . . .
O003 O 0.75240(15) 0.43919(15) 0.97130(15) 0.0258(4) Uani 1 1 d . . . . .
O004 O 0.22870(16) 0.02329(15) 0.99456(14) 0.0255(4) Uani 1 1 d . . . . .
H00Q H 0.1931 0.0113 1.0620 0.038 Uiso 1 1 d G . . . .
H00R H 0.2680 -0.0428 0.9958 0.038 Uiso 1 1 d G . . . .
O005 O 0.08064(16) 0.19666(16) 0.64462(14) 0.0264(4) Uani 1 1 d . . . . .
O006 O 0.39593(15) 0.33557(14) 0.83555(15) 0.0248(4) Uani 1 1 d . . . . .
O007 O 0.46233(18) 0.73945(15) 0.72863(16) 0.0307(4) Uani 1 1 d . . . . .
H007 H 0.5128 0.7817 0.7398 0.046 Uiso 1 1 calc GR . . . .
O008 O 0.03206(17) 0.26635(16) 0.24942(15) 0.0295(4) Uani 1 1 d . . . . .
H008 H -0.0117 0.2457 0.2084 0.044 Uiso 1 1 calc GR . . . .
O009 O -0.17004(17) 0.01191(15) 0.77861(14) 0.0281(4) Uani 1 1 d . . . . .
O00A O 0.39511(17) 0.17169(16) 0.99927(15) 0.0302(4) Uani 1 1 d . . . . .
H00L H 0.3472 0.1294 0.9848 0.045 Uiso 1 1 calc GR . . . .
O00B O 0.09036(18) 0.04348(15) 0.81697(16) 0.0312(4) Uani 1 1 d . . . . .
H00B H 0.1248 0.0664 0.8621 0.047 Uiso 1 1 calc GR . . . .
O00C O -0.09334(18) 0.20582(16) 0.10452(16) 0.0321(4) Uani 1 1 d . . . . .
H00S H -0.0885 0.1311 0.1310 0.048 Uiso 1 1 d G . . . .
H00U H -0.1642 0.2311 0.0717 0.048 Uiso 1 1 d G . . . .
O00D O 0.59995(19) 0.89425(17) 0.75926(16) 0.0336(4) Uani 1 1 d . . . . .
H00V H 0.5969 0.8745 0.8323 0.050 Uiso 1 1 d G . . . .
H00W H 0.6687 0.9281 0.7314 0.050 Uiso 1 1 d G . . . .
C00E C -0.0057(2) 0.2162(2) 0.3601(2) 0.0246(5) Uani 1 1 d . . . . .
C00F C -0.1506(2) 0.0948(2) 0.5038(2) 0.0221(5) Uani 1 1 d . . . . .
C00G C 0.5869(2) 0.2682(2) 0.93896(19) 0.0232(5) Uani 1 1 d . . . . .
C00H C -0.0841(2) 0.1173(2) 0.5883(2) 0.0221(5) Uani 1 1 d . . . . .
C00I C 0.4986(2) 0.6262(2) 0.7856(2) 0.0246(5) Uani 1 1 d . . . . .
C00J C 0.5746(2) 0.3929(2) 0.8956(2) 0.0225(5) Uani 1 1 d . . . . .
C00K C 0.4687(2) 0.2273(2) 0.9003(2) 0.0250(5) Uani 1 1 d . . . . .
C00L C 0.4620(2) 0.4280(2) 0.8336(2) 0.0241(5) Uani 1 1 d . . . . .
C00M C 0.0089(2) 0.1348(2) 0.7504(2) 0.0248(5) Uani 1 1 d . . . . .
C00N C -0.0476(2) 0.2256(2) 0.8074(2) 0.0276(5) Uani 1 1 d . . . . .
H00A H -0.0967 0.1863 0.8779 0.033 Uiso 1 1 calc R . . . .
H00C H -0.1076 0.2819 0.7566 0.033 Uiso 1 1 calc R . . . .
C00O C 0.0647(2) 0.2386(2) 0.4417(2) 0.0249(5) Uani 1 1 d . . . . .
C00P C 0.0213(2) 0.1869(2) 0.5541(2) 0.0237(5) Uani 1 1 d . . . . .
C00Q C 0.6483(2) 0.4795(2) 0.9062(2) 0.0228(5) Uani 1 1 d . . . . .
C00R C 0.4196(2) 0.5433(2) 0.7764(2) 0.0245(5) Uani 1 1 d . . . . .
C00S C -0.0957(2) 0.0785(2) 0.7103(2) 0.0235(5) Uani 1 1 d . . . . .
C00T C -0.1109(2) 0.1447(2) 0.3903(2) 0.0233(5) Uani 1 1 d . . . . .
H00T H -0.1533 0.1315 0.3329 0.028 Uiso 1 1 calc R . . . .
C00U C -0.3171(2) 0.0003(2) 0.4586(2) 0.0277(5) Uani 1 1 d . . . . .
H00D H -0.3611 0.0718 0.4118 0.042 Uiso 1 1 calc GR . . . .
H00E H -0.3795 -0.0550 0.4967 0.042 Uiso 1 1 calc GR . . . .
H00F H -0.2566 -0.0324 0.4108 0.042 Uiso 1 1 calc GR . . . .
C00V C 0.5017(3) 0.1521(2) 0.8216(2) 0.0296(5) Uani 1 1 d . . . . .
H00M H 0.5551 0.0820 0.8617 0.035 Uiso 1 1 calc R . . . .
H00N H 0.4219 0.1273 0.8053 0.035 Uiso 1 1 calc R . . . .
C00W C 0.2987(2) 0.5772(2) 0.7095(2) 0.0290(5) Uani 1 1 d . . . . .
H00O H 0.2536 0.6472 0.7222 0.035 Uiso 1 1 calc R . . . .
H00P H 0.2414 0.5144 0.7387 0.035 Uiso 1 1 calc R . . . .
C00X C 0.6101(2) 0.5966(2) 0.8505(2) 0.0243(5) Uani 1 1 d . . . . .
H00X H 0.6575 0.6554 0.8558 0.029 Uiso 1 1 calc R . . . .
C00Y C 0.1793(2) 0.3112(2) 0.4086(2) 0.0289(5) Uani 1 1 d . . . . .
H00G H 0.2304 0.2922 0.3458 0.035 Uiso 1 1 calc R . . . .
H00H H 0.2336 0.2899 0.4736 0.035 Uiso 1 1 calc R . . . .
C00Z C 0.0540(3) 0.2921(2) 0.8359(2) 0.0321(6) Uani 1 1 d . . . . .
H00I H 0.1025 0.3321 0.7665 0.048 Uiso 1 1 calc GR . . . .
H00J H 0.1119 0.2375 0.8887 0.048 Uiso 1 1 calc GR . . . .
H00K H 0.0117 0.3484 0.8704 0.048 Uiso 1 1 calc GR . . . .
C010 C 0.8243(2) 0.5258(2) 0.9887(2) 0.0286(5) Uani 1 1 d . . . . .
H01D H 0.8650 0.5699 0.9167 0.043 Uiso 1 1 calc GR . . . .
H01E H 0.8896 0.4876 1.0423 0.043 Uiso 1 1 calc GR . . . .
H01F H 0.7665 0.5781 1.0190 0.043 Uiso 1 1 calc GR . . . .
C011 C 0.5723(3) 0.2147(3) 0.7094(2) 0.0370(6) Uani 1 1 d . . . . .
H01G H 0.5926 0.1622 0.6648 0.055 Uiso 1 1 calc GR . . . .
H01H H 0.6512 0.2400 0.7247 0.055 Uiso 1 1 calc GR . . . .
H01I H 0.5182 0.2819 0.6671 0.055 Uiso 1 1 calc GR . . . .
C012 C 0.1418(3) 0.4435(3) 0.3717(3) 0.0433(7) Uani 1 1 d . . . . .
H01A H 0.0898 0.4657 0.3061 0.065 Uiso 1 1 calc GR . . . .
H01B H 0.2189 0.4846 0.3517 0.065 Uiso 1 1 calc GR . . . .
H01C H 0.0930 0.4634 0.4340 0.065 Uiso 1 1 calc GR . . . .
C013 C 0.3268(3) 0.6006(3) 0.5810(3) 0.0480(8) Uani 1 1 d . . . . .
H01J H 0.2481 0.6304 0.5420 0.072 Uiso 1 1 calc GR . . . .
H01K H 0.3604 0.5288 0.5670 0.072 Uiso 1 1 calc GR . . . .
H01L H 0.3896 0.6576 0.5528 0.072 Uiso 1 1 calc GR . . . .

loop_
_atom_site_aniso_label
_atom_site_aniso_U_11
_atom_site_aniso_U_22
_atom_site_aniso_U_33
_atom_site_aniso_U_23
_atom_site_aniso_U_13
_atom_site_aniso_U_12
O001 0.0231(8) 0.0286(9) 0.0244(8) -0.0080(7) -0.0030(6) -0.0062(7)
O002 0.0294(9) 0.0230(8) 0.0292(9) -0.0052(7) -0.0076(7) 0.0001(7)
O003 0.0216(8) 0.0248(8) 0.0311(9) -0.0075(7) -0.0058(7) -0.0034(6)
O004 0.0287(9) 0.0231(8) 0.0240(8) -0.0049(7) -0.0048(7) -0.0042(7)
O005 0.0246(8) 0.0328(9) 0.0225(8) -0.0082(7) -0.0029(6) -0.0063(7)
O006 0.0230(8) 0.0211(8) 0.0307(9) -0.0071(7) -0.0053(7) -0.0037(6)
O007 0.0351(9) 0.0196(8) 0.0357(10) -0.0039(8) -0.0115(8) -0.0022(7)
O008 0.0343(9) 0.0319(9) 0.0220(8) -0.0066(7) 0.0003(7) -0.0101(7)
O009 0.0328(9) 0.0275(9) 0.0230(8) -0.0048(7) -0.0025(7) -0.0077(7)
O00A 0.0347(9) 0.0303(9) 0.0263(9) -0.0069(8) -0.0019(7) -0.0123(7)
O00B 0.0375(10) 0.0264(9) 0.0314(9) -0.0087(8) -0.0158(8) 0.0001(7)
O00C 0.0367(10) 0.0288(9) 0.0292(9) -0.0046(8) -0.0110(8) -0.0033(7)
O00D 0.0403(10) 0.0314(10) 0.0294(9) -0.0064(8) -0.0005(8) -0.0153(8)
C00E 0.0257(11) 0.0229(11) 0.0236(11) -0.0060(9) -0.0008(9) -0.0005(9)
C00F 0.0200(10) 0.0196(10) 0.0260(11) -0.0062(9) -0.0038(9) 0.0001(8)
C00G 0.0256(11) 0.0216(11) 0.0210(11) -0.0047(9) 0.0000(9) -0.0028(9)
C00H 0.0206(10) 0.0217(11) 0.0226(11) -0.0051(9) -0.0038(9) 0.0000(8)
C00I 0.0266(11) 0.0216(11) 0.0237(11) -0.0053(9) -0.0020(9) -0.0001(9)
C00J 0.0210(10) 0.0225(11) 0.0228(11) -0.0055(9) -0.0005(9) -0.0028(9)
C00K 0.0281(11) 0.0211(11) 0.0243(11) -0.0042(10) -0.0047(9) -0.0027(9)
C00L 0.0232(11) 0.0255(12) 0.0248(11) -0.0098(10) 0.0008(9) -0.0031(9)
C00M 0.0261(11) 0.0248(11) 0.0217(11) -0.0041(10) -0.0049(9) -0.0024(9)
C00N 0.0305(12) 0.0265(12) 0.0259(12) -0.0084(10) 0.0000(10) -0.0045(10)
C00O 0.0233(11) 0.0248(11) 0.0261(12) -0.0077(10) -0.0016(9) -0.0012(9)
C00P 0.0221(10) 0.0247(11) 0.0248(11) -0.0089(10) -0.0042(9) 0.0011(9)
C00Q 0.0194(10) 0.0260(12) 0.0232(11) -0.0082(10) 0.0005(9) -0.0026(9)
C00R 0.0255(11) 0.0228(11) 0.0250(11) -0.0072(10) -0.0014(9) -0.0023(9)
C00S 0.0250(11) 0.0197(10) 0.0235(11) -0.0043(9) -0.0025(9) -0.0004(9)
C00T 0.0249(11) 0.0226(11) 0.0215(11) -0.0054(9) -0.0042(9) -0.0012(9)
C00U 0.0231(11) 0.0329(13) 0.0301(12) -0.0117(11) -0.0071(9) -0.0044(9)
C00V 0.0361(13) 0.0245(12) 0.0291(12) -0.0095(10) -0.0073(10) 0.0005(10)
C00W 0.0295(12) 0.0253(12) 0.0315(13) -0.0066(10) -0.0096(10) -0.0007(10)
C00X 0.0248(11) 0.0225(11) 0.0265(11) -0.0082(10) 0.0005(9) -0.0058(9)
C00Y 0.0283(12) 0.0317(13) 0.0263(12) -0.0078(10) 0.0020(10) -0.0083(10)
C00Z 0.0341(13) 0.0292(13) 0.0351(13) -0.0124(11) -0.0041(11) -0.0034(10)
C010 0.0227(11) 0.0305(13) 0.0330(13) -0.0086(11) -0.0039(10) -0.0073(9)
C011 0.0409(14) 0.0361(14) 0.0325(14) -0.0113(12) 0.0005(11) 0.0016(12)
C012 0.0443(15) 0.0341(15) 0.0528(18) -0.0153(14) 0.0059(14) -0.0118(12)
C013 0.0500(17) 0.059(2) 0.0336(15) -0.0134(15) -0.0136(13) 0.0062(15)

loop_
_atom_type_symbol
_atom_type_description
_atom_type_scat_dispersion_real
_atom_type_scat_dispersion_imag
_atom_type_scat_source
C C 0.0181 0.0091 'International Tables Vol C Tables 4.2.6.8 and 6.1.1.4'
H H 0.0000 0.0000 'International Tables Vol C Tables 4.2.6.8 and 6.1.1.4'
O O 0.0492 0.0322 'International Tables Vol C Tables 4.2.6.8 and 6.1.1.4'

loop_
_geom_angle_atom_site_label_1
_geom_angle_atom_site_label_2
_geom_angle_atom_site_label_3
_geom_angle
_geom_angle_site_symmetry_1
_geom_angle_site_symmetry_3
_geom_angle_publ_flag
C00F O001 C00U 116.92(19) . . ?
C00Q O003 C010 116.76(19) . . ?
H00Q O004 H00R 104.5 . . ?
C00P O005 C00M 108.09(18) . . ?
C00L O006 C00K 107.99(17) . . ?
C00I O007 H007 109.5 . . ?
C00E O008 H008 109.5 . . ?
C00K O00A H00L 109.5 . . ?
C00M O00B H00B 109.5 . . ?
H00S O00C H00U 109.4 . . ?
H00V O00D H00W 109.5 . . ?
O008 C00E C00O 116.3(2) . . ?
O008 C00E C00T 120.5(2) . . ?
C00O C00E C00T 123.3(2) . . ?
O001 C00F C00H 116.0(2) . . ?
O001 C00F C00T 125.9(2) . . ?
C00T C00F C00H 118.2(2) . . ?
O002 C00G C00J 131.2(2) . . ?
O002 C00G C00K 122.5(2) . . ?
C00J C00G C00K 106.29(19) . . ?
C00F C00H C00S 133.3(2) . . ?
C00P C00H C00F 119.4(2) . . ?
C00P C00H C00S 107.3(2) . . ?
O007 C00I C00R 116.0(2) . . ?
O007 C00I C00X 120.3(2) . . ?
C00R C00I C00X 123.7(2) . . ?
C00L C00J C00G 107.8(2) . . ?
C00L C00J C00Q 119.1(2) . . ?
C00Q C00J C00G 133.0(2) . . ?
O006 C00K C00G 104.80(18) . . ?
O006 C00K C00V 107.81(19) . . ?
O00A C00K O006 109.13(18) . . ?
O00A C00K C00G 107.07(19) . . ?
O00A C00K C00V 112.8(2) . . ?
C00V C00K C00G 114.8(2) . . ?
O006 C00L C00J 113.1(2) . . ?
O006 C00L C00R 122.3(2) . . ?
C00R C00L C00J 124.6(2) . . ?
O005 C00M C00N 107.36(19) . . ?
O005 C00M C00S 104.41(18) . . ?
O00B C00M O005 109.02(18) . . ?
O00B C00M C00N 115.2(2) . . ?
O00B C00M C00S 107.18(19) . . ?
C00N C00M C00S 113.06(19) . . ?
C00M C00N H00A 108.8 . . ?
C00M C00N H00C 108.8 . . ?
C00M C00N C00Z 114.0(2) . . ?
H00A C00N H00C 107.7 . . ?
C00Z C00N H00A 108.8 . . ?
C00Z C00N H00C 108.8 . . ?
C00E C00O C00Y 122.7(2) . . ?
C00P C00O C00E 114.3(2) . . ?
C00P C00O C00Y 123.0(2) . . ?
O005 C00P C00H 113.2(2) . . ?
O005 C00P C00O 122.2(2) . . ?
C00O C00P C00H 124.6(2) . . ?
O003 C00Q C00J 115.8(2) . . ?
O003 C00Q C00X 125.6(2) . . ?
C00X C00Q C00J 118.6(2) . . ?
C00I C00R C00W 122.8(2) . . ?
C00L C00R C00I 114.2(2) . . ?
C00L C00R C00W 122.9(2) . . ?
O009 C00S C00H 130.8(2) . . ?
O009 C00S C00M 122.5(2) . . ?
C00H C00S C00M 106.8(2) . . ?
C00E C00T H00T 119.8 . . ?
C00F C00T C00E 120.3(2) . . ?
C00F C00T H00T 119.8 . . ?
O001 C00U H00D 109.5 . . ?
O001 C00U H00E 109.5 . . ?
O001 C00U H00F 109.5 . . ?
H00D C00U H00E 109.5 . . ?
H00D C00U H00F 109.5 . . ?
H00E C00U H00F 109.5 . . ?
C00K C00V H00M 108.9 . . ?
C00K C00V H00N 108.9 . . ?
H00M C00V H00N 107.7 . . ?
C011 C00V C00K 113.5(2) . . ?
C011 C00V H00M 108.9 . . ?
C011 C00V H00N 108.9 . . ?
C00R C00W H00O 109.0 . . ?
C00R C00W H00P 109.0 . . ?
C00R C00W C013 113.1(2) . . ?
H00O C00W H00P 107.8 . . ?
C013 C00W H00O 109.0 . . ?
C013 C00W H00P 109.0 . . ?
C00I C00X H00X 120.2 . . ?
C00Q C00X C00I 119.6(2) . . ?
C00Q C00X H00X 120.2 . . ?
C00O C00Y H00G 108.8 . . ?
C00O C00Y H00H 108.8 . . ?
C00O C00Y C012 113.6(2) . . ?
H00G C00Y H00H 107.7 . . ?
C012 C00Y H00G 108.8 . . ?
C012 C00Y H00H 108.8 . . ?
C00N C00Z H00I 109.5 . . ?
C00N C00Z H00J 109.5 . . ?
C00N C00Z H00K 109.5 . . ?
H00I C00Z H00J 109.5 . . ?
H00I C00Z H00K 109.5 . . ?
H00J C00Z H00K 109.5 . . ?
O003 C010 H01D 109.5 . . ?
O003 C010 H01E 109.5 . . ?
O003 C010 H01F 109.5 . . ?
H01D C010 H01E 109.5 . . ?
H01D C010 H01F 109.5 . . ?
H01E C010 H01F 109.5 . . ?
C00V C011 H01G 109.5 . . ?
C00V C011 H01H 109.5 . . ?
C00V C011 H01I 109.5 . . ?
H01G C011 H01H 109.5 . . ?
H01G C011 H01I 109.5 . . ?
H01H C011 H01I 109.5 . . ?
C00Y C012 H01A 109.5 . . ?
C00Y C012 H01B 109.5 . . ?
C00Y C012 H01C 109.5 . . ?
H01A C012 H01B 109.5 . . ?
H01A C012 H01C 109.5 . . ?
H01B C012 H01C 109.5 . . ?
C00W C013 H01J 109.5 . . ?
C00W C013 H01K 109.5 . . ?
C00W C013 H01L 109.5 . . ?
H01J C013 H01K 109.5 . . ?
H01J C013 H01L 109.5 . . ?
H01K C013 H01L 109.5 . . ?

loop_
_geom_bond_atom_site_label_1
_geom_bond_atom_site_label_2
_geom_bond_distance
_geom_bond_site_symmetry_2
_geom_bond_publ_flag
O001 C00F 1.347(3) . ?
O001 C00U 1.439(3) . ?
O002 C00G 1.241(3) . ?
O003 C00Q 1.355(3) . ?
O003 C010 1.431(3) . ?
O004 H00Q 0.8499 . ?
O004 H00R 0.8502 . ?
O005 C00M 1.455(3) . ?
O005 C00P 1.365(3) . ?
O006 C00K 1.457(3) . ?
O006 C00L 1.366(3) . ?
O007 H007 0.8200 . ?
O007 C00I 1.345(3) . ?
O008 H008 0.8200 . ?
O008 C00E 1.339(3) . ?
O009 C00S 1.235(3) . ?
O00A H00L 0.8200 . ?
O00A C00K 1.387(3) . ?
O00B H00B 0.8200 . ?
O00B C00M 1.390(3) . ?
O00C H00S 0.8503 . ?
O00C H00U 0.8502 . ?
O00D H00V 0.8499 . ?
O00D H00W 0.8498 . ?
C00E C00O 1.405(3) . ?
C00E C00T 1.414(3) . ?
C00F C00H 1.411(3) . ?
C00F C00T 1.372(3) . ?
C00G C00J 1.419(3) . ?
C00G C00K 1.541(3) . ?
C00H C00P 1.404(3) . ?
C00H C00S 1.417(3) . ?
C00I C00R 1.401(3) . ?
C00I C00X 1.414(3) . ?
C00J C00L 1.404(3) . ?
C00J C00Q 1.408(3) . ?
C00K C00V 1.523(3) . ?
C00L C00R 1.381(3) . ?
C00M C00N 1.522(3) . ?
C00M C00S 1.539(3) . ?
C00N H00A 0.9700 . ?
C00N H00C 0.9700 . ?
C00N C00Z 1.524(4) . ?
C00O C00P 1.374(3) . ?
C00O C00Y 1.504(3) . ?
C00Q C00X 1.384(3) . ?
C00R C00W 1.510(3) . ?
C00T H00T 0.9300 . ?
C00U H00D 0.9600 . ?
C00U H00E 0.9600 . ?
C00U H00F 0.9600 . ?
C00V H00M 0.9700 . ?
C00V H00N 0.9700 . ?
C00V C011 1.507(4) . ?
C00W H00O 0.9700 . ?
C00W H00P 0.9700 . ?
C00W C013 1.518(4) . ?
C00X H00X 0.9300 . ?
C00Y H00G 0.9700 . ?
C00Y H00H 0.9700 . ?
C00Y C012 1.526(4) . ?
C00Z H00I 0.9600 . ?
C00Z H00J 0.9600 . ?
C00Z H00K 0.9600 . ?
C010 H01D 0.9600 . ?
C010 H01E 0.9600 . ?
C010 H01F 0.9600 . ?
C011 H01G 0.9600 . ?
C011 H01H 0.9600 . ?
C011 H01I 0.9600 . ?
C012 H01A 0.9600 . ?
C012 H01B 0.9600 . ?
C012 H01C 0.9600 . ?
C013 H01J 0.9600 . ?
C013 H01K 0.9600 . ?
C013 H01L 0.9600 . ?

loop_
_twin_individual_id
_twin_individual_mass_fraction_refined
_oxdiff_twin_reflns_isolated
_oxdiff_twin_reflns_overlapped
_twin_individual_twin_lattice_type
_twin_individual_twin_matrix_11
_twin_individual_twin_matrix_12
_twin_individual_twin_matrix_13
_twin_individual_twin_matrix_21
_twin_individual_twin_matrix_22
_twin_individual_twin_matrix_23
_twin_individual_twin_matrix_31
_twin_individual_twin_matrix_32
_twin_individual_twin_matrix_33
1 0.4347(16) 23178 3098 ref 1.0000 0.0000 0.0000 0.0000 1.0000 0.0000 0.0000 0.0000 1.0000
2 0.5653(16) 23269 3098 nmt -1.0008 0.0000 0.0002 -0.0277 0.0162 -0.9835 0.0277 -1.0172 -0.0161
